data_7117685
loop_
_publ_author_name
'Anup Bhunia'
'Shridhar Thorat'
'Rajesh G. Gonnade'
'Akkattu T. Biju'

_publ_section_title
;
 Reaction of N-heterocyclic carbenes with chalcones leading to the
 synthesis of deoxy-Breslow intermediates in their oxidized form
;
_journal_name_full Chem.Commun.
_journal_page_first 13690
_journal_paper_doi 10.1039/C5cc05800G
_journal_volume 51
_journal_year 2015
_chemical_formula_moiety 'C36 H34 N2 O2'
_chemical_formula_sum 'C36 H34 N2 O2'
_chemical_formula_weight 526.65
_chemical_name_systematic ABB_AL_81
_space_group_IT_number 61
_symmetry_cell_setting orthorhombic
_symmetry_space_group_name_Hall '-P 2ac 2ab'
_symmetry_space_group_name_H-M 'P b c a'
_atom_sites_solution_hydrogens geom
_atom_sites_solution_primary direct
_atom_sites_solution_secondary difmap
_audit_creation_method SHELXL-97
_audit_update_record
;
2015-04-27 deposited with the CCDC.
2015-07-20 downloaded from the CCDC.
;
_cell_angle_alpha 90.00
_cell_angle_beta 90.00
_cell_angle_gamma 90.00
_cell_formula_units_Z 8
_cell_length_a 15.3406(3)
_cell_length_b 16.1078(3)
_cell_length_c 22.8598(5)
_cell_measurement_reflns_used 9905
_cell_measurement_temperature 150(2)
_cell_measurement_theta_max 28.14
_cell_measurement_theta_min 2.22
_cell_volume 5648.7(2)
_computing_cell_refinement 'Bruker SAINT'
_computing_data_collection 'Bruker APEX2'
_computing_data_reduction 'Bruker SAINT'
_computing_molecular_graphics 'Bruker SHELXTL'
_computing_publication_material 'Bruker SHELXTL'
_computing_structure_refinement 'SHELXL-97 (Sheldrick, 2008)'
_computing_structure_solution 'SHELXS-97 (Sheldrick, 2008)'
_diffrn_ambient_temperature 150(2)
_diffrn_measured_fraction_theta_full 1.000
_diffrn_measured_fraction_theta_max 1.000
_diffrn_measurement_device_type 'Bruker APEX-II CCD'
_diffrn_measurement_method '\f and \w scans'
_diffrn_radiation_monochromator graphite
_diffrn_radiation_source 'fine-focus sealed tube'
_diffrn_radiation_type MoK\a
_diffrn_radiation_wavelength 0.71073
_diffrn_reflns_av_R_equivalents 0.0446
_diffrn_reflns_av_sigmaI/netI 0.0209
_diffrn_reflns_limit_h_max 18
_diffrn_reflns_limit_h_min -18
_diffrn_reflns_limit_k_max 18
_diffrn_reflns_limit_k_min -19
_diffrn_reflns_limit_l_max 27
_diffrn_reflns_limit_l_min -23
_diffrn_reflns_number 47757
_diffrn_reflns_theta_full 25.00
_diffrn_reflns_theta_max 25.00
_diffrn_reflns_theta_min 1.78
_exptl_absorpt_coefficient_mu 0.076
_exptl_absorpt_correction_T_max 0.9841
_exptl_absorpt_correction_T_min 0.9686
_exptl_absorpt_correction_type multi-scan
_exptl_absorpt_process_details SADABS,(BRUKER,2006)
_exptl_crystal_colour RED
_exptl_crystal_density_diffrn 1.239
_exptl_crystal_density_method 'not measured'
_exptl_crystal_description PLATE
_exptl_crystal_F_000 2240
_exptl_crystal_recrystallization_method 'Re-crystallisation from solvent: DCM Pet Ether mixture'
_exptl_crystal_size_max 0.42
_exptl_crystal_size_mid 0.30
_exptl_crystal_size_min 0.21
_refine_diff_density_max 0.206
_refine_diff_density_min -0.219
_refine_diff_density_rms 0.040
_refine_ls_extinction_method none
_refine_ls_goodness_of_fit_ref 1.043
_refine_ls_hydrogen_treatment constr
_refine_ls_matrix_type full
_refine_ls_number_parameters 367
_refine_ls_number_reflns 4972
_refine_ls_number_restraints 0
_refine_ls_restrained_S_all 1.043
_refine_ls_R_factor_all 0.0552
_refine_ls_R_factor_gt 0.0460
_refine_ls_shift/su_max 0.000
_refine_ls_shift/su_mean 0.000
_refine_ls_structure_factor_coef Fsqd
_refine_ls_weighting_details 'calc w=1/[\s^2^(Fo^2^)+(0.0459P)^2^+3.8985P] where P=(Fo^2^+2Fc^2^)/3'
_refine_ls_weighting_scheme calc
_refine_ls_wR_factor_gt 0.1054
_refine_ls_wR_factor_ref 0.1108
_reflns_number_gt 4295
_reflns_number_total 4972
_reflns_threshold_expression >2sigma(I)
_cod_data_source_file c5cc05800g2.cif
_cod_data_source_block abb_ai_81_0m
_cod_depositor_comments
;
The following automatic conversions were performed:

'_refine_ls_hydrogen_treatment' value 'CONSTR' changed to 'constr'
according to the built-in table from CIF Core dictionary named
'cif_core.dic' version 2.4.1 from 2010-06-29.

Automatic conversion script
Id: cif_fix_values 3392 2015-05-12 13:50:21Z andrius 
;
_cod_original_sg_symbol_H-M 'Pbca '
_cod_database_code 7117685

loop_
_symmetry_equiv_pos_as_xyz
'x, y, z'
'x+1/2, -y+1/2, -z'
'-x, y+1/2, -z+1/2'
'-x+1/2, -y, z+1/2'
'-x, -y, -z'
'-x-1/2, y-1/2, z'
'x, -y-1/2, z-1/2'
'x-1/2, y, -z-1/2'

loop_
_atom_site_label
_atom_site_type_symbol
_atom_site_fract_x
_atom_site_fract_y
_atom_site_fract_z
_atom_site_U_iso_or_equiv
_atom_site_adp_type
_atom_site_occupancy
_atom_site_symmetry_multiplicity
_atom_site_calc_flag
_atom_site_refinement_flags
_atom_site_disorder_assembly
_atom_site_disorder_group
O1 O 0.29187(8) 0.30099(8) 0.28314(5) 0.0260(3) Uani 1 1 d . . .
O2 O 0.20606(8) 0.22260(8) 0.38805(6) 0.0315(3) Uani 1 1 d . . .
N1 N 0.45814(9) 0.40445(9) 0.27742(6) 0.0207(3) Uani 1 1 d . . .
N2 N 0.54545(9) 0.32986(9) 0.33021(6) 0.0206(3) Uani 1 1 d . . .
C1 C 0.54041(11) 0.40829(11) 0.25197(8) 0.0252(4) Uani 1 1 d . . .
H1 H 0.5556 0.4383 0.2177 0.030 Uiso 1 1 calc R . .
C2 C 0.59420(11) 0.36213(11) 0.28437(8) 0.0247(4) Uani 1 1 d . . .
H2 H 0.6545 0.3531 0.2774 0.030 Uiso 1 1 calc R . .
C3 C 0.57888(10) 0.26450(11) 0.36748(7) 0.0210(4) Uani 1 1 d . . .
C4 C 0.56122(11) 0.18296(11) 0.35099(8) 0.0230(4) Uani 1 1 d . . .
C5 C 0.50232(13) 0.16377(12) 0.30027(9) 0.0330(5) Uani 1 1 d . . .
H5A H 0.4427 0.1812 0.3097 0.050 Uiso 1 1 calc R . .
H5B H 0.5032 0.1039 0.2925 0.050 Uiso 1 1 calc R . .
H5C H 0.5226 0.1937 0.2655 0.050 Uiso 1 1 calc R . .
C6 C 0.60180(12) 0.12020(11) 0.38220(8) 0.0279(4) Uani 1 1 d . . .
H6 H 0.5907 0.0641 0.3717 0.033 Uiso 1 1 calc R . .
C7 C 0.65817(12) 0.13662(12) 0.42837(8) 0.0278(4) Uani 1 1 d . . .
C8 C 0.70716(14) 0.06709(13) 0.45800(9) 0.0398(5) Uani 1 1 d . . .
H8A H 0.6710 0.0169 0.4583 0.060 Uiso 1 1 calc R . .
H8B H 0.7209 0.0832 0.4983 0.060 Uiso 1 1 calc R . .
H8C H 0.7613 0.0560 0.4366 0.060 Uiso 1 1 calc R . .
C9 C 0.67114(12) 0.21859(12) 0.44474(8) 0.0277(4) Uani 1 1 d . . .
H9 H 0.7075 0.2304 0.4774 0.033 Uiso 1 1 calc R . .
C10 C 0.63244(11) 0.28396(11) 0.41470(8) 0.0237(4) Uani 1 1 d . . .
C11 C 0.65105(12) 0.37187(12) 0.43408(9) 0.0311(4) Uani 1 1 d . . .
H11A H 0.6326 0.3790 0.4748 0.047 Uiso 1 1 calc R . .
H11B H 0.6189 0.4108 0.4091 0.047 Uiso 1 1 calc R . .
H11C H 0.7137 0.3829 0.4309 0.047 Uiso 1 1 calc R . .
C12 C 0.38686(11) 0.45722(10) 0.25896(7) 0.0202(4) Uani 1 1 d . . .
C13 C 0.34068(11) 0.43571(10) 0.20859(7) 0.0214(4) Uani 1 1 d . . .
C14 C 0.36287(13) 0.36071(11) 0.17220(8) 0.0279(4) Uani 1 1 d . . .
H14A H 0.4052 0.3763 0.1420 0.042 Uiso 1 1 calc R . .
H14B H 0.3099 0.3394 0.1535 0.042 Uiso 1 1 calc R . .
H14C H 0.3879 0.3176 0.1973 0.042 Uiso 1 1 calc R . .
C15 C 0.27393(11) 0.48883(11) 0.19162(8) 0.0240(4) Uani 1 1 d . . .
H15 H 0.2400 0.4746 0.1583 0.029 Uiso 1 1 calc R . .
C16 C 0.25483(11) 0.56182(11) 0.22132(7) 0.0238(4) Uani 1 1 d . . .
C17 C 0.18425(13) 0.61933(13) 0.19933(9) 0.0349(5) Uani 1 1 d . . .
H17A H 0.1982 0.6372 0.1594 0.052 Uiso 1 1 calc R . .
H17B H 0.1806 0.6680 0.2249 0.052 Uiso 1 1 calc R . .
H17C H 0.1282 0.5901 0.1994 0.052 Uiso 1 1 calc R . .
C18 C 0.30438(11) 0.58206(11) 0.26983(8) 0.0231(4) Uani 1 1 d . . .
H18 H 0.2928 0.6324 0.2900 0.028 Uiso 1 1 calc R . .
C19 C 0.37105(11) 0.53032(10) 0.28981(7) 0.0219(4) Uani 1 1 d . . .
C20 C 0.42324(13) 0.55556(12) 0.34271(8) 0.0305(4) Uani 1 1 d . . .
H20A H 0.3955 0.5335 0.3781 0.046 Uiso 1 1 calc R . .
H20B H 0.4257 0.6163 0.3451 0.046 Uiso 1 1 calc R . .
H20C H 0.4825 0.5333 0.3394 0.046 Uiso 1 1 calc R . .
C21 C 0.46060(11) 0.35437(10) 0.32543(7) 0.0183(4) Uani 1 1 d . . .
C22 C 0.38924(11) 0.32987(10) 0.36228(7) 0.0187(4) Uani 1 1 d . . .
C23 C 0.40343(10) 0.32044(11) 0.42638(7) 0.0204(4) Uani 1 1 d . . .
C24 C 0.38292(12) 0.24660(12) 0.45502(8) 0.0279(4) Uani 1 1 d . . .
H24 H 0.3612 0.2010 0.4331 0.033 Uiso 1 1 calc R . .
C25 C 0.39378(13) 0.23866(14) 0.51508(9) 0.0366(5) Uani 1 1 d . . .
H25 H 0.3785 0.1881 0.5338 0.044 Uiso 1 1 calc R . .
C26 C 0.42651(13) 0.30343(15) 0.54779(9) 0.0394(5) Uani 1 1 d . . .
H26 H 0.4340 0.2978 0.5888 0.047 Uiso 1 1 calc R . .
C27 C 0.44815(14) 0.37637(14) 0.52009(9) 0.0404(5) Uani 1 1 d . . .
H27 H 0.4715 0.4212 0.5421 0.049 Uiso 1 1 calc R . .
C28 C 0.43613(13) 0.38482(12) 0.46025(8) 0.0317(4) Uani 1 1 d . . .
H28 H 0.4506 0.4360 0.4420 0.038 Uiso 1 1 calc R . .
C29 C 0.30939(11) 0.30785(10) 0.33661(7) 0.0196(4) Uani 1 1 d . . .
C30 C 0.22859(11) 0.29229(11) 0.37434(7) 0.0220(4) Uani 1 1 d . . .
C31 C 0.17422(11) 0.36674(11) 0.38784(7) 0.0233(4) Uani 1 1 d . . .
C32 C 0.20150(12) 0.44563(12) 0.37148(8) 0.0301(4) Uani 1 1 d . . .
H32 H 0.2536 0.4518 0.3495 0.036 Uiso 1 1 calc R . .
C33 C 0.15411(14) 0.51521(13) 0.38665(9) 0.0375(5) Uani 1 1 d . . .
H33 H 0.1736 0.5688 0.3752 0.045 Uiso 1 1 calc R . .
C34 C 0.07837(13) 0.50653(14) 0.41852(9) 0.0397(5) Uani 1 1 d . . .
H34 H 0.0461 0.5543 0.4298 0.048 Uiso 1 1 calc R . .
C35 C 0.04929(13) 0.42847(14) 0.43411(9) 0.0388(5) Uani 1 1 d . . .
H35 H -0.0037 0.4228 0.4553 0.047 Uiso 1 1 calc R . .
C36 C 0.09673(12) 0.35813(13) 0.41918(8) 0.0298(4) Uani 1 1 d . . .
H36 H 0.0766 0.3046 0.4302 0.036 Uiso 1 1 calc R . .

loop_
_atom_site_aniso_label
_atom_site_aniso_U_11
_atom_site_aniso_U_22
_atom_site_aniso_U_33
_atom_site_aniso_U_23
_atom_site_aniso_U_13
_atom_site_aniso_U_12
O1 0.0270(7) 0.0303(7) 0.0207(7) -0.0024(5) -0.0007(5) -0.0051(5)
O2 0.0310(7) 0.0255(7) 0.0381(8) 0.0005(6) 0.0059(6) -0.0073(6)
N1 0.0195(7) 0.0219(7) 0.0205(7) 0.0011(6) 0.0024(6) -0.0001(6)
N2 0.0171(7) 0.0236(8) 0.0210(7) 0.0001(6) 0.0005(6) -0.0004(6)
C1 0.0224(9) 0.0287(9) 0.0245(9) 0.0031(8) 0.0071(8) -0.0028(8)
C2 0.0178(9) 0.0280(9) 0.0283(9) 0.0005(8) 0.0050(7) -0.0036(7)
C3 0.0140(8) 0.0252(9) 0.0238(9) 0.0018(7) 0.0023(7) 0.0016(7)
C4 0.0173(8) 0.0256(9) 0.0262(9) -0.0042(7) 0.0041(7) 0.0025(7)
C5 0.0313(10) 0.0294(10) 0.0382(11) -0.0132(9) -0.0058(9) 0.0049(8)
C6 0.0240(9) 0.0246(9) 0.0351(10) -0.0034(8) 0.0062(8) 0.0040(8)
C7 0.0236(9) 0.0328(10) 0.0271(10) 0.0045(8) 0.0063(8) 0.0066(8)
C8 0.0418(12) 0.0431(12) 0.0345(11) 0.0066(10) 0.0032(9) 0.0166(10)
C9 0.0201(9) 0.0405(11) 0.0224(9) 0.0027(8) -0.0009(7) 0.0010(8)
C10 0.0175(8) 0.0300(10) 0.0236(9) 0.0004(8) 0.0024(7) -0.0030(7)
C11 0.0296(10) 0.0333(11) 0.0303(10) -0.0028(8) -0.0050(8) -0.0081(8)
C12 0.0201(8) 0.0197(8) 0.0209(9) 0.0038(7) 0.0031(7) -0.0010(7)
C13 0.0244(9) 0.0205(9) 0.0194(8) 0.0019(7) 0.0040(7) -0.0039(7)
C14 0.0353(11) 0.0268(10) 0.0215(9) -0.0014(8) 0.0030(8) 0.0004(8)
C15 0.0236(9) 0.0279(9) 0.0204(8) 0.0031(7) -0.0015(7) -0.0044(7)
C16 0.0225(9) 0.0249(9) 0.0240(9) 0.0054(7) 0.0042(7) 0.0001(7)
C17 0.0336(11) 0.0361(11) 0.0352(11) 0.0012(9) -0.0016(9) 0.0090(9)
C18 0.0276(9) 0.0186(9) 0.0231(9) 0.0002(7) 0.0045(7) -0.0001(7)
C19 0.0236(9) 0.0208(9) 0.0211(9) 0.0019(7) 0.0028(7) -0.0043(7)
C20 0.0352(10) 0.0258(10) 0.0304(10) -0.0053(8) -0.0062(8) -0.0002(8)
C21 0.0196(8) 0.0169(8) 0.0185(8) -0.0036(7) -0.0015(7) -0.0002(7)
C22 0.0195(8) 0.0169(8) 0.0196(8) -0.0012(7) 0.0036(7) 0.0019(7)
C23 0.0149(8) 0.0256(9) 0.0206(9) -0.0003(7) 0.0024(7) 0.0051(7)
C24 0.0251(9) 0.0289(10) 0.0298(10) 0.0036(8) 0.0000(8) 0.0023(8)
C25 0.0317(10) 0.0469(12) 0.0313(11) 0.0162(10) 0.0043(9) 0.0072(9)
C26 0.0353(11) 0.0631(15) 0.0198(9) 0.0027(10) 0.0004(8) 0.0123(11)
C27 0.0447(12) 0.0506(13) 0.0259(10) -0.0096(10) -0.0064(9) 0.0019(11)
C28 0.0390(11) 0.0311(10) 0.0251(10) -0.0012(8) -0.0004(8) -0.0025(9)
C29 0.0235(9) 0.0148(8) 0.0207(9) -0.0003(7) 0.0013(7) 0.0006(7)
C30 0.0208(9) 0.0258(10) 0.0193(8) -0.0012(7) -0.0035(7) -0.0045(7)
C31 0.0191(9) 0.0304(10) 0.0204(9) -0.0014(7) -0.0025(7) 0.0002(7)
C32 0.0278(10) 0.0317(10) 0.0309(10) 0.0053(8) 0.0064(8) 0.0051(8)
C33 0.0403(12) 0.0303(11) 0.0418(12) 0.0044(9) 0.0072(10) 0.0112(9)
C34 0.0343(11) 0.0427(12) 0.0421(12) -0.0044(10) -0.0006(9) 0.0160(10)
C35 0.0210(9) 0.0572(14) 0.0383(11) -0.0105(10) 0.0055(9) 0.0030(9)
C36 0.0211(9) 0.0393(11) 0.0291(10) -0.0041(8) 0.0017(8) -0.0049(8)

loop_
_atom_type_symbol
_atom_type_description
_atom_type_scat_dispersion_real
_atom_type_scat_dispersion_imag
_atom_type_scat_source
C C 0.0033 0.0016 'International Tables Vol C Tables 4.2.6.8 and 6.1.1.4'
H H 0.0000 0.0000 'International Tables Vol C Tables 4.2.6.8 and 6.1.1.4'
N N 0.0061 0.0033 'International Tables Vol C Tables 4.2.6.8 and 6.1.1.4'
O O 0.0106 0.0060 'International Tables Vol C Tables 4.2.6.8 and 6.1.1.4'

loop_
_geom_angle_atom_site_label_1
_geom_angle_atom_site_label_2
_geom_angle_atom_site_label_3
_geom_angle
_geom_angle_site_symmetry_1
_geom_angle_site_symmetry_3
C21 N1 C1 109.76(14) . .
C21 N1 C12 127.11(14) . .
C1 N1 C12 122.49(14) . .
C21 N2 C2 110.19(14) . .
C21 N2 C3 126.52(14) . .
C2 N2 C3 121.70(14) . .
C2 C1 N1 107.70(15) . .
C2 C1 H1 126.2 . .
N1 C1 H1 126.2 . .
C1 C2 N2 107.12(15) . .
C1 C2 H2 126.4 . .
N2 C2 H2 126.4 . .
C10 C3 C4 122.47(16) . .
C10 C3 N2 120.10(15) . .
C4 C3 N2 117.21(15) . .
C6 C4 C3 117.48(16) . .
C6 C4 C5 121.17(16) . .
C3 C4 C5 121.32(16) . .
C4 C5 H5A 109.5 . .
C4 C5 H5B 109.5 . .
H5A C5 H5B 109.5 . .
C4 C5 H5C 109.5 . .
H5A C5 H5C 109.5 . .
H5B C5 H5C 109.5 . .
C4 C6 C7 122.12(17) . .
C4 C6 H6 118.9 . .
C7 C6 H6 118.9 . .
C9 C7 C6 118.39(17) . .
C9 C7 C8 120.92(18) . .
C6 C7 C8 120.63(18) . .
C7 C8 H8A 109.5 . .
C7 C8 H8B 109.5 . .
H8A C8 H8B 109.5 . .
C7 C8 H8C 109.5 . .
H8A C8 H8C 109.5 . .
H8B C8 H8C 109.5 . .
C7 C9 C10 121.77(17) . .
C7 C9 H9 119.1 . .
C10 C9 H9 119.1 . .
C9 C10 C3 117.67(16) . .
C9 C10 C11 118.96(16) . .
C3 C10 C11 123.36(16) . .
C10 C11 H11A 109.5 . .
C10 C11 H11B 109.5 . .
H11A C11 H11B 109.5 . .
C10 C11 H11C 109.5 . .
H11A C11 H11C 109.5 . .
H11B C11 H11C 109.5 . .
C19 C12 C13 122.61(16) . .
C19 C12 N1 118.67(15) . .
C13 C12 N1 118.57(15) . .
C15 C13 C12 116.84(16) . .
C15 C13 C14 120.43(16) . .
C12 C13 C14 122.70(16) . .
C13 C14 H14A 109.5 . .
C13 C14 H14B 109.5 . .
H14A C14 H14B 109.5 . .
C13 C14 H14C 109.5 . .
H14A C14 H14C 109.5 . .
H14B C14 H14C 109.5 . .
C16 C15 C13 122.70(16) . .
C16 C15 H15 118.6 . .
C13 C15 H15 118.6 . .
C18 C16 C15 118.39(16) . .
C18 C16 C17 121.06(16) . .
C15 C16 C17 120.49(16) . .
C16 C17 H17A 109.5 . .
C16 C17 H17B 109.5 . .
H17A C17 H17B 109.5 . .
C16 C17 H17C 109.5 . .
H17A C17 H17C 109.5 . .
H17B C17 H17C 109.5 . .
C16 C18 C19 121.60(16) . .
C16 C18 H18 119.2 . .
C19 C18 H18 119.2 . .
C12 C19 C18 117.79(16) . .
C12 C19 C20 122.80(16) . .
C18 C19 C20 119.40(16) . .
C19 C20 H20A 109.5 . .
C19 C20 H20B 109.5 . .
H20A C20 H20B 109.5 . .
C19 C20 H20C 109.5 . .
H20A C20 H20C 109.5 . .
H20B C20 H20C 109.5 . .
N1 C21 N2 105.20(14) . .
N1 C21 C22 127.87(15) . .
N2 C21 C22 126.90(15) . .
C29 C22 C21 119.30(15) . .
C29 C22 C23 120.87(15) . .
C21 C22 C23 119.58(15) . .
C28 C23 C24 117.20(16) . .
C28 C23 C22 121.71(16) . .
C24 C23 C22 121.08(16) . .
C25 C24 C23 121.05(19) . .
C25 C24 H24 119.5 . .
C23 C24 H24 119.5 . .
C26 C25 C24 120.68(19) . .
C26 C25 H25 119.7 . .
C24 C25 H25 119.7 . .
C27 C26 C25 119.01(18) . .
C27 C26 H26 120.5 . .
C25 C26 H26 120.5 . .
C26 C27 C28 120.4(2) . .
C26 C27 H27 119.8 . .
C28 C27 H27 119.8 . .
C23 C28 C27 121.67(19) . .
C23 C28 H28 119.2 . .
C27 C28 H28 119.2 . .
O1 C29 C22 127.99(16) . .
O1 C29 C30 111.13(14) . .
C22 C29 C30 120.84(14) . .
O2 C30 C31 121.97(16) . .
O2 C30 C29 121.79(16) . .
C31 C30 C29 115.93(14) . .
C32 C31 C36 119.08(17) . .
C32 C31 C30 120.72(16) . .
C36 C31 C30 120.16(17) . .
C33 C32 C31 121.10(18) . .
C33 C32 H32 119.4 . .
C31 C32 H32 119.4 . .
C34 C33 C32 119.6(2) . .
C34 C33 H33 120.2 . .
C32 C33 H33 120.2 . .
C33 C34 C35 120.06(19) . .
C33 C34 H34 120.0 . .
C35 C34 H34 120.0 . .
C34 C35 C36 120.67(18) . .
C34 C35 H35 119.7 . .
C36 C35 H35 119.7 . .
C35 C36 C31 119.44(19) . .
C35 C36 H36 120.3 . .
C31 C36 H36 120.3 . .

loop_
_geom_bond_atom_site_label_1
_geom_bond_atom_site_label_2
_geom_bond_distance
_geom_bond_site_symmetry_2
O1 C29 1.256(2) .
O2 C30 1.216(2) .
N1 C21 1.363(2) .
N1 C1 1.391(2) .
N1 C12 1.448(2) .
N2 C21 1.365(2) .
N2 C2 1.388(2) .
N2 C3 1.448(2) .
C1 C2 1.335(3) .
C1 H1 0.9500 .
C2 H2 0.9500 .
C3 C10 1.392(2) .
C3 C4 1.393(2) .
C4 C6 1.385(3) .
C4 C5 1.502(3) .
C5 H5A 0.9800 .
C5 H5B 0.9800 .
C5 H5C 0.9800 .
C6 C7 1.390(3) .
C6 H6 0.9500 .
C7 C9 1.387(3) .
C7 C8 1.509(3) .
C8 H8A 0.9800 .
C8 H8B 0.9800 .
C8 H8C 0.9800 .
C9 C10 1.390(3) .
C9 H9 0.9500 .
C10 C11 1.511(3) .
C11 H11A 0.9800 .
C11 H11B 0.9800 .
C11 H11C 0.9800 .
C12 C19 1.394(2) .
C12 C13 1.396(2) .
C13 C15 1.390(2) .
C13 C14 1.506(2) .
C14 H14A 0.9800 .
C14 H14B 0.9800 .
C14 H14C 0.9800 .
C15 C16 1.389(2) .
C15 H15 0.9500 .
C16 C18 1.383(2) .
C16 C17 1.511(3) .
C17 H17A 0.9800 .
C17 H17B 0.9800 .
C17 H17C 0.9800 .
C18 C19 1.396(2) .
C18 H18 0.9500 .
C19 C20 1.506(2) .
C20 H20A 0.9800 .
C20 H20B 0.9800 .
C20 H20C 0.9800 .
C21 C22 1.437(2) .
C22 C29 1.404(2) .
C22 C23 1.489(2) .
C23 C28 1.388(3) .
C23 C24 1.394(2) .
C24 C25 1.389(3) .
C24 H24 0.9500 .
C25 C26 1.378(3) .
C25 H25 0.9500 .
C26 C27 1.375(3) .
C26 H26 0.9500 .
C27 C28 1.387(3) .
C27 H27 0.9500 .
C28 H28 0.9500 .
C29 C30 1.531(2) .
C30 C31 1.493(2) .
C31 C32 1.389(3) .
C31 C36 1.395(3) .
C32 C33 1.380(3) .
C32 H32 0.9500 .
C33 C34 1.379(3) .
C33 H33 0.9500 .
C34 C35 1.381(3) .
C34 H34 0.9500 .
C35 C36 1.389(3) .
C35 H35 0.9500 .
C36 H36 0.9500 .

loop_
_geom_torsion_atom_site_label_1
_geom_torsion_atom_site_label_2
_geom_torsion_atom_site_label_3
_geom_torsion_atom_site_label_4
_geom_torsion
_geom_torsion_site_symmetry_1
_geom_torsion_site_symmetry_2
_geom_torsion_site_symmetry_3
_geom_torsion_site_symmetry_4
C21 N1 C1 C2 -1.0(2) . . . .
C12 N1 C1 C2 170.36(15) . . . .
N1 C1 C2 N2 -0.3(2) . . . .
C21 N2 C2 C1 1.5(2) . . . .
C3 N2 C2 C1 168.05(15) . . . .
C21 N2 C3 C10 -112.09(19) . . . .
C2 N2 C3 C10 83.7(2) . . . .
C21 N2 C3 C4 73.2(2) . . . .
C2 N2 C3 C4 -91.00(19) . . . .
C10 C3 C4 C6 -2.3(3) . . . .
N2 C3 C4 C6 172.24(15) . . . .
C10 C3 C4 C5 179.28(16) . . . .
N2 C3 C4 C5 -6.1(2) . . . .
C3 C4 C6 C7 0.0(3) . . . .
C5 C4 C6 C7 178.42(17) . . . .
C4 C6 C7 C9 2.5(3) . . . .
C4 C6 C7 C8 -174.71(17) . . . .
C6 C7 C9 C10 -2.8(3) . . . .
C8 C7 C9 C10 174.35(17) . . . .
C7 C9 C10 C3 0.7(3) . . . .
C7 C9 C10 C11 -178.62(17) . . . .
C4 C3 C10 C9 2.0(3) . . . .
N2 C3 C10 C9 -172.42(15) . . . .
C4 C3 C10 C11 -178.75(16) . . . .
N2 C3 C10 C11 6.8(2) . . . .
C21 N1 C12 C19 74.1(2) . . . .
C1 N1 C12 C19 -95.8(2) . . . .
C21 N1 C12 C13 -110.30(19) . . . .
C1 N1 C12 C13 79.9(2) . . . .
C19 C12 C13 C15 -3.3(2) . . . .
N1 C12 C13 C15 -178.70(14) . . . .
C19 C12 C13 C14 174.44(16) . . . .
N1 C12 C13 C14 -1.0(2) . . . .
C12 C13 C15 C16 2.3(2) . . . .
C14 C13 C15 C16 -175.42(16) . . . .
C13 C15 C16 C18 -0.1(3) . . . .
C13 C15 C16 C17 177.13(17) . . . .
C15 C16 C18 C19 -1.3(3) . . . .
C17 C16 C18 C19 -178.57(16) . . . .
C13 C12 C19 C18 1.9(2) . . . .
N1 C12 C19 C18 177.36(14) . . . .
C13 C12 C19 C20 -177.35(16) . . . .
N1 C12 C19 C20 -1.9(2) . . . .
C16 C18 C19 C12 0.5(2) . . . .
C16 C18 C19 C20 179.75(16) . . . .
C1 N1 C21 N2 1.93(18) . . . .
C12 N1 C21 N2 -168.98(15) . . . .
C1 N1 C21 C22 -176.17(16) . . . .
C12 N1 C21 C22 12.9(3) . . . .
C2 N2 C21 N1 -2.12(18) . . . .
C3 N2 C21 N1 -167.83(15) . . . .
C2 N2 C21 C22 176.00(16) . . . .
C3 N2 C21 C22 10.3(3) . . . .
N1 C21 C22 C29 42.0(2) . . . .
N2 C21 C22 C29 -135.69(17) . . . .
N1 C21 C22 C23 -143.78(17) . . . .
N2 C21 C22 C23 38.5(2) . . . .
C29 C22 C23 C28 -129.81(18) . . . .
C21 C22 C23 C28 56.1(2) . . . .
C29 C22 C23 C24 49.1(2) . . . .
C21 C22 C23 C24 -125.00(18) . . . .
C28 C23 C24 C25 0.9(3) . . . .
C22 C23 C24 C25 -178.10(17) . . . .
C23 C24 C25 C26 -1.0(3) . . . .
C24 C25 C26 C27 0.2(3) . . . .
C25 C26 C27 C28 0.8(3) . . . .
C24 C23 C28 C27 0.1(3) . . . .
C22 C23 C28 C27 179.06(18) . . . .
C26 C27 C28 C23 -0.9(3) . . . .
C21 C22 C29 O1 5.2(3) . . . .
C23 C22 C29 O1 -168.89(16) . . . .
C21 C22 C29 C30 -172.05(14) . . . .
C23 C22 C29 C30 13.8(2) . . . .
O1 C29 C30 O2 84.1(2) . . . .
C22 C29 C30 O2 -98.2(2) . . . .
O1 C29 C30 C31 -89.64(18) . . . .
C22 C29 C30 C31 88.07(19) . . . .
O2 C30 C31 C32 -179.81(17) . . . .
C29 C30 C31 C32 -6.1(2) . . . .
O2 C30 C31 C36 2.7(3) . . . .
C29 C30 C31 C36 176.46(15) . . . .
C36 C31 C32 C33 1.2(3) . . . .
C30 C31 C32 C33 -176.33(18) . . . .
C31 C32 C33 C34 -0.1(3) . . . .
C32 C33 C34 C35 -1.3(3) . . . .
C33 C34 C35 C36 1.5(3) . . . .
C34 C35 C36 C31 -0.4(3) . . . .
C32 C31 C36 C35 -1.0(3) . . . .
C30 C31 C36 C35 176.56(17) . . . .
